data_4127701
loop_
_publ_author_name
'Chen, Qiang'
'Thoms, Stefan'
'St\"ottinger, Sven'
'Schollmeyer, Dieter'
'M\"ullen, Klaus'
'Narita, Akimitsu'
'Basch\'e, Thomas'

_publ_section_title
;
 Dibenzo[<i>hi</i>,<i>st</i>]ovalene as Highly Luminescent Nanographene:
 Efficient Synthesis via Photochemical Cyclodehydroiodination,
 Optoelectronic Properties, and Single-Molecule Spectroscopy.
;
_journal_issue 41
_journal_name_full 'Journal of the American Chemical Society'
_journal_page_first 16439
_journal_page_last 16449
_journal_paper_doi 10.1021/jacs.9b08320
_journal_volume 141
_journal_year 2019
_chemical_formula_moiety 'C54 H32'
_chemical_formula_sum 'C54 H32'
_chemical_formula_weight 680.79
_chemical_name_systematic 6,14-bis(2,6-dimethylphenyl)dibenzo[hi,st]ovalene
_space_group_crystal_system monoclinic
_space_group_IT_number 14
_space_group_name_Hall '-P 2yn'
_space_group_name_H-M_alt 'P 1 21/n 1'
_symmetry_space_group_name_Hall '-P 2yn'
_symmetry_space_group_name_H-M 'P 1 21/n 1'
_atom_sites_solution_hydrogens geom
_audit_creation_method SHELXL-2017/1
_cell_angle_alpha 90
_cell_angle_beta 93.916(19)
_cell_angle_gamma 90
_cell_formula_units_Z 2
_cell_length_a 8.9726(19)
_cell_length_b 17.601(3)
_cell_length_c 12.768(3)
_cell_measurement_reflns_used 3846
_cell_measurement_temperature 193(2)
_cell_measurement_theta_max 27.99
_cell_measurement_theta_min 1.97
_cell_volume 2011.7(7)
_computing_cell_refinement 'STOE X-AREA'
_computing_data_collection 'STOE X-AREA'
_computing_data_reduction 'STOE X-RED'
_computing_structure_refinement 'SHELXL-2017/1 (Sheldrick, 2017)'
_computing_structure_solution SIR-2004
_diffrn_ambient_temperature 193(2)
_diffrn_detector 'image plate (34 cm diameter)'
_diffrn_detector_area_resol_mean 6.67
_diffrn_detector_type STOE
_diffrn_measured_fraction_theta_full 0.986
_diffrn_measured_fraction_theta_max 0.971
_diffrn_measurement_details ' 132 frames, detector distance = 70 mm   '
_diffrn_measurement_device '2-circle goniometer'
_diffrn_measurement_device_type 'STOE IPDS 2T'
_diffrn_measurement_method 'rotation method'
_diffrn_radiation_monochromator 'plane graphite'
_diffrn_radiation_type MoK\a
_diffrn_radiation_wavelength 0.71073
_diffrn_reflns_av_R_equivalents 0.1181
_diffrn_reflns_av_unetI/netI 0.1609
_diffrn_reflns_Laue_measured_fraction_full 0.986
_diffrn_reflns_Laue_measured_fraction_max 0.971
_diffrn_reflns_limit_h_max 11
_diffrn_reflns_limit_h_min -11
_diffrn_reflns_limit_k_max 20
_diffrn_reflns_limit_k_min -23
_diffrn_reflns_limit_l_max 16
_diffrn_reflns_limit_l_min -16
_diffrn_reflns_number 9173
_diffrn_reflns_point_group_measured_fraction_full 0.986
_diffrn_reflns_point_group_measured_fraction_max 0.971
_diffrn_reflns_theta_full 25.242
_diffrn_reflns_theta_max 28.230
_diffrn_reflns_theta_min 2.314
_diffrn_source 'sealed X-ray tube, 12 x 0.4 mm long-fine focus'
_exptl_absorpt_coefficient_mu 0.064
_exptl_absorpt_correction_type none
_exptl_crystal_colour brown
_exptl_crystal_density_diffrn 1.124
_exptl_crystal_description needle
_exptl_crystal_F_000 712
_exptl_crystal_size_max 0.250
_exptl_crystal_size_mid 0.060
_exptl_crystal_size_min 0.060
_refine_diff_density_max 0.762
_refine_diff_density_min -0.359
_refine_diff_density_rms 0.109
_refine_ls_extinction_method none
_refine_ls_goodness_of_fit_ref 1.597
_refine_ls_hydrogen_treatment constr
_refine_ls_matrix_type full
_refine_ls_number_parameters 246
_refine_ls_number_reflns 4813
_refine_ls_number_restraints 0
_refine_ls_restrained_S_all 1.597
_refine_ls_R_factor_all 0.4114
_refine_ls_R_factor_gt 0.2540
_refine_ls_shift/su_max 0.000
_refine_ls_shift/su_mean 0.000
_refine_ls_structure_factor_coef Fsqd
_refine_ls_weighting_details 'w=1/[\s^2^(Fo^2^)+(0.2000P)^2^] where P=(Fo^2^+2Fc^2^)/3'
_refine_ls_weighting_scheme calc
_refine_ls_wR_factor_gt 0.5643
_refine_ls_wR_factor_ref 0.6393
_reflns_Friedel_coverage 0.000
_reflns_number_gt 1616
_reflns_number_total 4813
_reflns_threshold_expression 'I > 2\s(I)'
_cod_data_source_file ja9b08320_si_003.cif
_cod_data_source_block DBOV-DMEP
_cod_database_code 4127701
_shelx_shelxl_version_number 2017/1
_shelx_space_group_comment
;
The symmetry employed for this shelxl refinement is uniquely defined
by the following loop, which should always be used as a source of
symmetry information in preference to the above space-group names.
They are only intended as comments.
;
_shelx_estimated_absorpt_t_min 0.984
_shelx_estimated_absorpt_t_max 0.996

loop_
_space_group_symop_operation_xyz
'x, y, z'
'-x+1/2, y+1/2, -z+1/2'
'-x, -y, -z'
'x-1/2, -y-1/2, z-1/2'

loop_
_atom_site_label
_atom_site_type_symbol
_atom_site_fract_x
_atom_site_fract_y
_atom_site_fract_z
_atom_site_U_iso_or_equiv
_atom_site_adp_type
_atom_site_occupancy
_atom_site_site_symmetry_order
_atom_site_calc_flag
_atom_site_refinement_flags_posn
_atom_site_refinement_flags_adp
C1 C 0.0576(12) 0.3257(7) 0.5236(11) 0.087(4) Uani 1 1 d . .
H1 H -0.036719 0.310015 0.545444 0.105 Uiso 1 1 calc R U
C2 C 0.1256(14) 0.4035(7) 0.5562(10) 0.081(3) Uani 1 1 d . .
C3 C 0.2621(13) 0.4251(8) 0.5272(10) 0.088(4) Uani 1 1 d . .
C4 C 0.3158(10) 0.5031(6) 0.5625(7) 0.060(3) Uani 1 1 d . .
C5 C 0.4545(12) 0.5195(8) 0.5271(11) 0.094(4) Uani 1 1 d . .
C6 C 0.5135(14) 0.6016(7) 0.5657(9) 0.079(3) Uani 1 1 d . .
C7 C 0.3484(14) 0.3791(6) 0.4668(9) 0.079(3) Uani 1 1 d . .
C8 C 0.2871(14) 0.3038(6) 0.4346(9) 0.079(3) Uani 1 1 d . .
C9 C 0.1384(16) 0.2807(7) 0.4626(11) 0.090(4) Uani 1 1 d . .
H9 H 0.097947 0.233705 0.437686 0.108 Uiso 1 1 calc R U
C10 C 0.3692(13) 0.2578(6) 0.3745(9) 0.074(3) Uani 1 1 d . .
C11 C 0.5095(18) 0.2815(7) 0.3467(10) 0.094(4) Uani 1 1 d . .
C12 C 0.6071(15) 0.2367(9) 0.2922(12) 0.104(5) Uani 1 1 d . .
H12 H 0.572974 0.186803 0.275584 0.125 Uiso 1 1 calc R U
C13 C 0.7473(17) 0.2549(8) 0.2588(11) 0.099(4) Uani 1 1 d . .
H13 H 0.802088 0.221030 0.218110 0.119 Uiso 1 1 calc R U
C14 C 0.8038(15) 0.3295(8) 0.2909(12) 0.102(4) Uani 1 1 d . .
H14 H 0.898543 0.345706 0.270359 0.123 Uiso 1 1 calc R U
C15 C 0.7238(12) 0.3757(5) 0.3490(9) 0.066(3) Uani 1 1 d . .
C16 C 0.2236(13) 0.5467(7) 0.6232(9) 0.075(3) Uani 1 1 d . .
C17 C 0.0897(12) 0.5193(6) 0.6491(9) 0.073(3) Uani 1 1 d . .
H17 H 0.026661 0.550517 0.687677 0.087 Uiso 1 1 calc R U
C18 C 0.0424(14) 0.4457(9) 0.6201(12) 0.103(5) Uani 1 1 d . .
H18 H -0.046866 0.425496 0.644864 0.123 Uiso 1 1 calc R U
C19 C 0.4275(15) 0.6461(8) 0.6240(11) 0.094(4) Uani 1 1 d . .
C20 C 0.3051(12) 0.1830(6) 0.3350(9) 0.069(3) Uani 1 1 d . .
C21 C 0.2193(12) 0.1788(7) 0.2416(9) 0.077(3) Uani 1 1 d . .
C22 C 0.1623(14) 0.1087(7) 0.2070(10) 0.085(4) Uani 1 1 d . .
H22 H 0.098758 0.105713 0.144503 0.102 Uiso 1 1 calc R U
C23 C 0.1995(15) 0.0419(6) 0.2656(12) 0.097(4) Uani 1 1 d . .
H23 H 0.163138 -0.006206 0.241758 0.116 Uiso 1 1 calc R U
C24 C 0.2864(13) 0.0476(7) 0.3549(11) 0.088(4) Uani 1 1 d . .
H24 H 0.309175 0.003086 0.394895 0.105 Uiso 1 1 calc R U
C25 C 0.3444(13) 0.1172(6) 0.3907(10) 0.079(3) Uani 1 1 d . .
C26 C 0.1825(14) 0.2499(8) 0.1808(10) 0.098(4) Uani 1 1 d . .
H26A H 0.136722 0.236589 0.111349 0.148 Uiso 1 1 calc R U
H26B H 0.274175 0.278962 0.172820 0.148 Uiso 1 1 calc R U
H26C H 0.112496 0.280653 0.218499 0.148 Uiso 1 1 calc R U
C27 C 0.4408(15) 0.1190(8) 0.4971(10) 0.096(4) Uani 1 1 d . .
H27A H 0.491090 0.069957 0.508461 0.144 Uiso 1 1 calc R U
H27B H 0.376154 0.128721 0.554465 0.144 Uiso 1 1 calc R U
H27C H 0.515659 0.159404 0.495170 0.144 Uiso 1 1 calc R U

loop_
_atom_site_aniso_label
_atom_site_aniso_U_11
_atom_site_aniso_U_22
_atom_site_aniso_U_33
_atom_site_aniso_U_23
_atom_site_aniso_U_13
_atom_site_aniso_U_12
C1 0.068(6) 0.073(8) 0.121(11) 0.010(8) 0.009(6) 0.007(6)
C2 0.101(8) 0.062(7) 0.078(8) -0.008(6) -0.004(7) 0.033(6)
C3 0.078(7) 0.113(11) 0.071(8) 0.007(8) -0.013(6) 0.009(8)
C4 0.075(6) 0.052(6) 0.054(6) 0.005(5) 0.008(5) 0.001(5)
C5 0.069(6) 0.110(11) 0.103(10) 0.037(8) 0.013(6) 0.018(7)
C6 0.091(7) 0.087(9) 0.055(7) 0.019(6) -0.014(6) -0.022(7)
C7 0.104(8) 0.062(7) 0.069(8) 0.003(6) -0.016(7) 0.023(7)
C8 0.113(9) 0.050(6) 0.072(8) 0.006(6) -0.003(7) -0.011(6)
C9 0.120(9) 0.052(7) 0.098(10) 0.000(6) 0.003(8) 0.045(7)
C10 0.083(7) 0.059(7) 0.074(8) 0.000(6) -0.029(6) -0.009(6)
C11 0.151(13) 0.073(8) 0.054(7) -0.013(6) -0.025(8) -0.030(9)
C12 0.102(9) 0.097(11) 0.115(12) 0.035(9) 0.021(8) -0.039(8)
C13 0.133(11) 0.087(9) 0.078(9) -0.028(7) 0.000(8) -0.007(8)
C14 0.105(9) 0.088(10) 0.115(12) -0.022(9) 0.010(8) 0.017(8)
C15 0.085(6) 0.044(6) 0.068(7) 0.000(5) -0.008(5) -0.015(5)
C16 0.092(7) 0.073(7) 0.062(7) -0.005(6) 0.011(6) 0.024(6)
C17 0.074(6) 0.058(6) 0.084(8) 0.011(6) -0.016(5) -0.028(5)
C18 0.081(7) 0.113(11) 0.115(12) 0.014(9) 0.019(8) -0.033(8)
C19 0.101(9) 0.099(10) 0.076(9) 0.015(8) -0.026(7) 0.010(8)
C20 0.087(7) 0.044(6) 0.079(8) -0.015(5) 0.021(6) -0.002(5)
C21 0.088(7) 0.078(8) 0.061(7) 0.004(6) -0.028(6) -0.017(6)
C22 0.097(7) 0.091(9) 0.064(8) -0.026(7) -0.006(6) -0.020(7)
C23 0.114(9) 0.037(6) 0.136(13) -0.009(7) -0.022(9) -0.008(6)
C24 0.089(7) 0.064(7) 0.106(11) 0.005(7) -0.028(7) -0.014(6)
C25 0.095(7) 0.056(7) 0.083(9) -0.010(6) -0.015(6) -0.011(6)
C26 0.104(9) 0.117(11) 0.073(9) -0.005(8) -0.001(7) 0.032(8)
C27 0.118(9) 0.087(9) 0.081(9) 0.004(7) -0.006(8) -0.002(8)

loop_
_atom_type_symbol
_atom_type_description
_atom_type_scat_dispersion_real
_atom_type_scat_dispersion_imag
_atom_type_scat_source
C C 0.0033 0.0016 'International Tables Vol C Tables 4.2.6.8 and 6.1.1.4'
H H 0.0000 0.0000 'International Tables Vol C Tables 4.2.6.8 and 6.1.1.4'

loop_
_geom_angle_atom_site_label_1
_geom_angle_atom_site_label_2
_geom_angle_atom_site_label_3
_geom_angle
_geom_angle_site_symmetry_1
_geom_angle_site_symmetry_3
C9 C1 C2 117.1(11) . .
C9 C1 H1 121.5 . .
C2 C1 H1 121.5 . .
C3 C2 C18 123.4(13) . .
C3 C2 C1 121.5(11) . .
C18 C2 C1 115.0(12) . .
C2 C3 C7 122.3(13) . .
C2 C3 C4 116.6(11) . .
C7 C3 C4 121.1(11) . .
C5 C4 C16 130.2(12) . .
C5 C4 C3 111.5(10) . .
C16 C4 C3 118.2(10) . .
C5 C5 C4 132.5(19) 3_666 .
C5 C5 C6 115.6(15) 3_666 .
C4 C5 C6 111.9(11) . .
C19 C6 C7 125.5(13) . 3_666
C19 C6 C5 120.0(11) . .
C7 C6 C5 114.5(11) 3_666 .
C6 C7 C3 124.8(13) 3_666 .
C6 C7 C8 117.5(11) 3_666 .
C3 C7 C8 117.7(12) . .
C10 C8 C9 120.7(11) . .
C10 C8 C7 118.8(11) . .
C9 C8 C7 120.5(11) . .
C1 C9 C8 120.8(13) . .
C1 C9 H9 119.6 . .
C8 C9 H9 119.6 . .
C8 C10 C11 119.8(11) . .
C8 C10 C20 119.8(10) . .
C11 C10 C20 120.4(11) . .
C10 C11 C12 124.4(12) . .
C10 C11 C19 123.1(13) . 3_666
C12 C11 C19 112.4(14) . 3_666
C13 C12 C11 129.3(14) . .
C13 C12 H12 115.4 . .
C11 C12 H12 115.4 . .
C12 C13 C14 115.2(13) . .
C12 C13 H13 122.4 . .
C14 C13 H13 122.4 . .
C15 C14 C13 120.8(13) . .
C15 C14 H14 119.6 . .
C13 C14 H14 119.6 . .
C14 C15 C19 120.5(11) . 3_666
C14 C15 C16 121.2(11) . 3_666
C19 C15 C16 118.0(10) 3_666 3_666
C17 C16 C4 120.5(12) . .
C17 C16 C15 122.9(10) . 3_666
C4 C16 C15 116.5(10) . 3_666
C16 C17 C18 121.4(12) . .
C16 C17 H17 119.3 . .
C18 C17 H17 119.3 . .
C2 C18 C17 119.5(11) . .
C2 C18 H18 120.2 . .
C17 C18 H18 120.2 . .
C6 C19 C11 115.3(13) . 3_666
C6 C19 C15 123.0(13) . 3_666
C11 C19 C15 121.6(13) 3_666 3_666
C21 C20 C25 120.3(10) . .
C21 C20 C10 121.0(11) . .
C25 C20 C10 118.5(10) . .
C20 C21 C22 119.6(11) . .
C20 C21 C26 119.6(11) . .
C22 C21 C26 120.8(11) . .
C21 C22 C23 119.8(11) . .
C21 C22 H22 120.1 . .
C23 C22 H22 120.1 . .
C24 C23 C22 119.2(11) . .
C24 C23 H23 120.4 . .
C22 C23 H23 120.4 . .
C23 C24 C25 121.8(12) . .
C23 C24 H24 119.1 . .
C25 C24 H24 119.1 . .
C20 C25 C24 119.2(11) . .
C20 C25 C27 122.3(10) . .
C24 C25 C27 118.4(11) . .
C21 C26 H26A 109.5 . .
C21 C26 H26B 109.5 . .
H26A C26 H26B 109.5 . .
C21 C26 H26C 109.5 . .
H26A C26 H26C 109.5 . .
H26B C26 H26C 109.5 . .
C25 C27 H27A 109.5 . .
C25 C27 H27B 109.5 . .
H27A C27 H27B 109.5 . .
C25 C27 H27C 109.5 . .
H27A C27 H27C 109.5 . .
H27B C27 H27C 109.5 . .

loop_
_geom_bond_atom_site_label_1
_geom_bond_atom_site_label_2
_geom_bond_distance
_geom_bond_site_symmetry_2
C1 C9 1.355(16) .
C1 C2 1.544(17) .
C1 H1 0.9500 .
C2 C3 1.358(17) .
C2 C18 1.363(18) .
C3 C7 1.390(17) .
C3 C4 1.514(17) .
C4 C5 1.383(14) .
C4 C16 1.401(13) .
C5 C5 1.30(2) 3_666
C5 C6 1.605(19) .
C6 C19 1.357(18) .
C6 C7 1.376(16) 3_666
C7 C8 1.482(16) .
C8 C10 1.365(17) .
C8 C9 1.462(17) .
C9 H9 0.9500 .
C10 C11 1.395(18) .
C10 C20 1.510(14) .
C11 C12 1.40(2) .
C11 C19 1.433(18) 3_666
C12 C13 1.392(18) .
C12 H12 0.9500 .
C13 C14 1.457(19) .
C13 H13 0.9500 .
C14 C15 1.342(16) .
C14 H14 0.9500 .
C15 C19 1.474(16) 3_666
C15 C16 1.479(15) 3_666
C16 C17 1.356(15) .
C17 C18 1.405(17) .
C17 H17 0.9500 .
C18 H18 0.9500 .
C20 C21 1.376(15) .
C20 C25 1.392(15) .
C21 C22 1.395(15) .
C21 C26 1.498(17) .
C22 C23 1.421(17) .
C22 H22 0.9500 .
C23 C24 1.341(17) .
C23 H23 0.9500 .
C24 C25 1.395(15) .
C24 H24 0.9500 .
C25 C27 1.560(17) .
C26 H26A 0.9800 .
C26 H26B 0.9800 .
C26 H26C 0.9800 .
C27 H27A 0.9800 .
C27 H27B 0.9800 .
C27 H27C 0.9800 .

loop_
_geom_torsion_atom_site_label_1
_geom_torsion_atom_site_label_2
_geom_torsion_atom_site_label_3
_geom_torsion_atom_site_label_4
_geom_torsion
_geom_torsion_site_symmetry_1
_geom_torsion_site_symmetry_4
C9 C1 C2 C3 -1.7(18) . .
C9 C1 C2 C18 -178.1(12) . .
C18 C2 C3 C7 176.3(12) . .
C1 C2 C3 C7 0.1(19) . .
C18 C2 C3 C4 -4.7(19) . .
C1 C2 C3 C4 179.1(10) . .
C2 C3 C4 C5 -179.0(11) . .
C7 C3 C4 C5 0.0(15) . .
C2 C3 C4 C16 1.0(16) . .
C7 C3 C4 C16 180.0(11) . .
C16 C4 C5 C5 178.2(18) . 3_666
C3 C4 C5 C5 -2(2) . 3_666
C16 C4 C5 C6 1.0(17) . .
C3 C4 C5 C6 -179.1(9) . .
C5 C5 C6 C19 -179.1(15) 3_666 .
C4 C5 C6 C19 -1.4(16) . .
C5 C5 C6 C7 2.0(19) 3_666 3_666
C4 C5 C6 C7 179.7(10) . 3_666
C2 C3 C7 C6 179.3(12) . 3_666
C4 C3 C7 C6 0.4(18) . 3_666
C2 C3 C7 C8 -0.5(18) . .
C4 C3 C7 C8 -179.4(10) . .
C6 C7 C8 C10 -0.3(16) 3_666 .
C3 C7 C8 C10 179.5(11) . .
C6 C7 C8 C9 -177.5(11) 3_666 .
C3 C7 C8 C9 2.3(16) . .
C2 C1 C9 C8 3.5(18) . .
C10 C8 C9 C1 178.9(12) . .
C7 C8 C9 C1 -4.0(18) . .
C9 C8 C10 C11 178.6(11) . .
C7 C8 C10 C11 1.4(17) . .
C9 C8 C10 C20 1.0(17) . .
C7 C8 C10 C20 -176.1(10) . .
C8 C10 C11 C12 175.1(13) . .
C20 C10 C11 C12 -7(2) . .
C8 C10 C11 C19 -1.6(19) . 3_666
C20 C10 C11 C19 175.9(11) . 3_666
C10 C11 C12 C13 178.6(13) . .
C19 C11 C12 C13 -4(2) 3_666 .
C11 C12 C13 C14 4(2) . .
C12 C13 C14 C15 0(2) . .
C13 C14 C15 C19 -4(2) . 3_666
C13 C14 C15 C16 -176.5(12) . 3_666
C5 C4 C16 C17 179.8(11) . .
C3 C4 C16 C17 -0.1(16) . .
C5 C4 C16 C15 3.3(18) . 3_666
C3 C4 C16 C15 -176.6(10) . 3_666
C4 C16 C17 C18 2.8(18) . .
C15 C16 C17 C18 179.1(12) 3_666 .
C3 C2 C18 C17 7(2) . .
C1 C2 C18 C17 -176.1(12) . .
C16 C17 C18 C2 -6.4(19) . .
C7 C6 C19 C11 -0.6(18) 3_666 3_666
C5 C6 C19 C11 -179.4(10) . 3_666
C7 C6 C19 C15 176.1(11) 3_666 3_666
C5 C6 C19 C15 -2.7(18) . 3_666
C8 C10 C20 C21 87.8(14) . .
C11 C10 C20 C21 -89.7(14) . .
C8 C10 C20 C25 -97.3(14) . .
C11 C10 C20 C25 85.2(14) . .
C25 C20 C21 C22 4.9(17) . .
C10 C20 C21 C22 179.7(11) . .
C25 C20 C21 C26 -177.9(11) . .
C10 C20 C21 C26 -3.1(16) . .
C20 C21 C22 C23 -3.2(18) . .
C26 C21 C22 C23 179.6(12) . .
C21 C22 C23 C24 1.5(19) . .
C22 C23 C24 C25 -2(2) . .
C21 C20 C25 C24 -4.8(17) . .
C10 C20 C25 C24 -179.8(10) . .
C21 C20 C25 C27 -179.7(11) . .
C10 C20 C25 C27 5.4(17) . .
C23 C24 C25 C20 3(2) . .
C23 C24 C25 C27 178.3(12) . .
